data_7154359
loop_
_publ_author_name
'Anderson, James C.'
'Campbell, Ian B.'
'Campos, Sebastien'
'Shannon, Jonathan'
'Tocher, Derek A.'

_publ_section_title
;
 Stereoselective synthesis of 1,2-diamine containing indolines by a
 conjugate addition nitro-Mannich reaction.
;
_journal_issue 1
_journal_name_full 'Organic &amp; biomolecular chemistry'
_journal_page_first 170
_journal_page_last 177
_journal_paper_doi 10.1039/c4ob01793e
_journal_volume 13
_journal_year 2015
_chemical_formula_sum 'C24 H25 Br N2 O3'
_chemical_formula_weight 469.37
_chemical_name_systematic
;
 ?
;
_space_group_IT_number 14
_symmetry_cell_setting monoclinic
_symmetry_space_group_name_Hall '-P 2ybc'
_symmetry_space_group_name_H-M 'P 1 21/c 1'
_atom_sites_solution_hydrogens geom
_atom_sites_solution_primary direct
_atom_sites_solution_secondary difmap
_audit_creation_method SHELXL-97
_cell_angle_alpha 90.00
_cell_angle_beta 103.866(3)
_cell_angle_gamma 90.00
_cell_formula_units_Z 8
_cell_length_a 15.139(3)
_cell_length_b 10.0225(18)
_cell_length_c 30.107(6)
_cell_measurement_temperature 150(2)
_cell_volume 4435.0(15)
_computing_cell_refinement 'Bruker SAINT'
_computing_data_collection 'Bruker SMART'
_computing_data_reduction 'Bruker SAINT'
_computing_structure_refinement 'SHELXL-97 (Sheldrick, 1997)'
_computing_structure_solution 'SHELXS-97 (Sheldrick, 1990)'
_diffrn_ambient_temperature 150(2)
_diffrn_measured_fraction_theta_full 0.996
_diffrn_measured_fraction_theta_max 0.945
_diffrn_measurement_device_type 'Bruker SMART APEX diffractometer'
_diffrn_measurement_method '\w/\q scans'
_diffrn_radiation_monochromator graphite
_diffrn_radiation_source 'fine-focus sealed tube'
_diffrn_radiation_type MoK\a
_diffrn_radiation_wavelength 0.71073
_diffrn_reflns_av_R_equivalents 0.0379
_diffrn_reflns_av_sigmaI/netI 0.0424
_diffrn_reflns_limit_h_max 19
_diffrn_reflns_limit_h_min -20
_diffrn_reflns_limit_k_max 13
_diffrn_reflns_limit_k_min -13
_diffrn_reflns_limit_l_max 40
_diffrn_reflns_limit_l_min -38
_diffrn_reflns_number 36089
_diffrn_reflns_theta_full 26.00
_diffrn_reflns_theta_max 28.31
_diffrn_reflns_theta_min 2.46
_exptl_absorpt_coefficient_mu 1.881
_exptl_absorpt_correction_T_max 0.7787
_exptl_absorpt_correction_T_min 0.4654
_exptl_absorpt_correction_type multi-scan
_exptl_crystal_colour yellow
_exptl_crystal_density_diffrn 1.406
_exptl_crystal_density_method 'not measured'
_exptl_crystal_description block
_exptl_crystal_F_000 1936
_exptl_crystal_size_max 0.48
_exptl_crystal_size_mid 0.42
_exptl_crystal_size_min 0.14
_refine_diff_density_max 0.696
_refine_diff_density_min -0.564
_refine_diff_density_rms 0.070
_refine_ls_extinction_method none
_refine_ls_goodness_of_fit_ref 0.971
_refine_ls_hydrogen_treatment constr
_refine_ls_matrix_type full
_refine_ls_number_parameters 541
_refine_ls_number_reflns 10436
_refine_ls_number_restraints 0
_refine_ls_restrained_S_all 0.971
_refine_ls_R_factor_all 0.0504
_refine_ls_R_factor_gt 0.0358
_refine_ls_shift/su_max 0.001
_refine_ls_shift/su_mean 0.000
_refine_ls_structure_factor_coef Fsqd
_refine_ls_weighting_details 'calc w=1/[\s^2^(Fo^2^)+(0.0640P)^2^+0.3959P] where P=(Fo^2^+2Fc^2^)/3'
_refine_ls_weighting_scheme calc
_refine_ls_wR_factor_gt 0.0953
_refine_ls_wR_factor_ref 0.1023
_reflns_number_gt 8169
_reflns_number_total 10436
_reflns_threshold_expression I>2\s(I)
_cod_data_source_file c4ob01793e2.cif
_cod_data_source_block str0794
_cod_original_cell_volume 4435.1(14)
_cod_original_sg_symbol_H-M P2(1)/c
_cod_database_code 7154359

loop_
_symmetry_equiv_pos_as_xyz
'x, y, z'
'-x, y+1/2, -z+1/2'
'-x, -y, -z'
'x, -y-1/2, z-1/2'

loop_
_atom_site_label
_atom_site_type_symbol
_atom_site_fract_x
_atom_site_fract_y
_atom_site_fract_z
_atom_site_U_iso_or_equiv
_atom_site_adp_type
_atom_site_occupancy
_atom_site_symmetry_multiplicity
_atom_site_calc_flag
_atom_site_refinement_flags
Br1 Br 0.427357(15) 0.63269(2) 0.400136(8) 0.03306(7) Uani 1 1 d .
N1 N 0.52822(11) 0.79357(18) 0.27064(6) 0.0266(4) Uani 1 1 d .
N2 N 0.56182(11) 0.98666(16) 0.35258(6) 0.0230(4) Uani 1 1 d .
H2B H 0.5977 1.0092 0.3347 0.028 Uiso 1 1 calc R
O1 O 0.54071(11) 0.90617(16) 0.25776(5) 0.0355(4) Uani 1 1 d .
O2 O 0.48826(11) 0.70614(18) 0.24565(5) 0.0432(4) Uani 1 1 d .
O3 O 0.48162(11) 1.37571(15) 0.46915(5) 0.0352(4) Uani 1 1 d .
C1 C 0.36897(13) 0.76178(19) 0.35662(6) 0.0212(4) Uani 1 1 d .
C2 C 0.27486(13) 0.7657(2) 0.34677(7) 0.0252(4) Uani 1 1 d .
H2A H 0.2423 0.7047 0.3610 0.030 Uiso 1 1 calc R
C3 C 0.22898(14) 0.8587(2) 0.31624(7) 0.0276(5) Uani 1 1 d .
H3A H 0.1644 0.8625 0.3093 0.033 Uiso 1 1 calc R
C4 C 0.27722(14) 0.9463(2) 0.29569(7) 0.0280(4) Uani 1 1 d .
H4A H 0.2455 1.0096 0.2742 0.034 Uiso 1 1 calc R
C5 C 0.37108(14) 0.9427(2) 0.30606(7) 0.0257(4) Uani 1 1 d .
H5A H 0.4031 1.0044 0.2917 0.031 Uiso 1 1 calc R
C6 C 0.41986(13) 0.85070(18) 0.33710(6) 0.0200(4) Uani 1 1 d .
C7 C 0.52393(13) 0.85371(18) 0.35050(6) 0.0193(4) Uani 1 1 d .
H7A H 0.5423 0.8173 0.3823 0.023 Uiso 1 1 calc R
C8 C 0.56668(12) 0.76088(19) 0.32066(6) 0.0204(4) Uani 1 1 d .
H8A H 0.5496 0.6670 0.3261 0.024 Uiso 1 1 calc R
C9 C 0.67127(13) 0.76923(19) 0.33090(7) 0.0217(4) Uani 1 1 d .
H9A H 0.6878 0.8637 0.3258 0.026 Uiso 1 1 calc R
C10 C 0.71153(13) 0.7359(2) 0.38070(7) 0.0235(4) Uani 1 1 d .
C11 C 0.70682(15) 0.6074(2) 0.39720(8) 0.0317(5) Uani 1 1 d .
H11A H 0.6757 0.5402 0.3772 0.038 Uiso 1 1 calc R
C12 C 0.74658(17) 0.5754(3) 0.44212(9) 0.0429(6) Uani 1 1 d .
H12A H 0.7425 0.4869 0.4527 0.052 Uiso 1 1 calc R
C13 C 0.79212(17) 0.6714(3) 0.47159(8) 0.0473(7) Uani 1 1 d .
H13A H 0.8206 0.6489 0.5023 0.057 Uiso 1 1 calc R
C14 C 0.79611(17) 0.7996(3) 0.45633(8) 0.0462(6) Uani 1 1 d .
H14A H 0.8261 0.8665 0.4768 0.055 Uiso 1 1 calc R
C15 C 0.75642(15) 0.8324(2) 0.41095(8) 0.0341(5) Uani 1 1 d .
H15A H 0.7601 0.9214 0.4006 0.041 Uiso 1 1 calc R
C16 C 0.71053(13) 0.6807(2) 0.29879(7) 0.0264(4) Uani 1 1 d .
H16A H 0.6963 0.5862 0.3036 0.032 Uiso 1 1 calc R
H16B H 0.6815 0.7040 0.2667 0.032 Uiso 1 1 calc R
C17 C 0.81340(14) 0.6975(3) 0.30707(8) 0.0350(5) Uani 1 1 d .
H17A H 0.8363 0.6392 0.2862 0.052 Uiso 1 1 calc R
H17B H 0.8424 0.6736 0.3388 0.052 Uiso 1 1 calc R
H17C H 0.8275 0.7906 0.3015 0.052 Uiso 1 1 calc R
C18 C 0.54074(12) 1.07907(19) 0.38339(6) 0.0210(4) Uani 1 1 d .
C19 C 0.56314(13) 1.2129(2) 0.37942(7) 0.0247(4) Uani 1 1 d .
H19A H 0.5921 1.2390 0.3561 0.030 Uiso 1 1 calc R
C20 C 0.54399(14) 1.3077(2) 0.40878(7) 0.0265(4) Uani 1 1 d .
H20A H 0.5608 1.3980 0.4058 0.032 Uiso 1 1 calc R
C21 C 0.50039(13) 1.2726(2) 0.44272(7) 0.0257(4) Uani 1 1 d .
C22 C 0.47908(14) 1.1405(2) 0.44768(7) 0.0258(4) Uani 1 1 d .
H22A H 0.4504 1.1152 0.4712 0.031 Uiso 1 1 calc R
C23 C 0.49932(13) 1.0442(2) 0.41848(7) 0.0231(4) Uani 1 1 d .
H23A H 0.4848 0.9534 0.4224 0.028 Uiso 1 1 calc R
C24 C 0.40654(16) 1.3580(2) 0.48920(8) 0.0384(6) Uani 1 1 d .
H24A H 0.3999 1.4371 0.5072 0.058 Uiso 1 1 calc R
H24B H 0.4170 1.2794 0.5091 0.058 Uiso 1 1 calc R
H24C H 0.3510 1.3452 0.4650 0.058 Uiso 1 1 calc R
Br2 Br 0.206864(14) 0.14535(2) 0.400084(7) 0.02782(7) Uani 1 1 d .
N3 N -0.00883(11) 0.30185(18) 0.26962(5) 0.0249(4) Uani 1 1 d .
N4 N 0.03701(11) 0.50659(15) 0.34747(5) 0.0209(3) Uani 1 1 d .
H4B H -0.0129 0.5290 0.3271 0.025 Uiso 1 1 calc R
O4 O -0.03176(11) 0.41357(16) 0.25487(5) 0.0354(4) Uani 1 1 d .
O5 O 0.00530(12) 0.20981(17) 0.24582(5) 0.0417(4) Uani 1 1 d .
O6 O 0.20338(10) 0.90151(15) 0.46935(5) 0.0340(4) Uani 1 1 d .
C25 C 0.23002(13) 0.26910(19) 0.35625(6) 0.0206(4) Uani 1 1 d .
C26 C 0.31469(13) 0.2632(2) 0.34671(7) 0.0245(4) Uani 1 1 d .
H26A H 0.3579 0.1982 0.3610 0.029 Uiso 1 1 calc R
C27 C 0.33592(15) 0.3537(2) 0.31587(7) 0.0293(5) Uani 1 1 d .
H27A H 0.3943 0.3520 0.3094 0.035 Uiso 1 1 calc R
C28 C 0.27222(14) 0.4457(2) 0.29477(7) 0.0300(5) Uani 1 1 d .
H28A H 0.2864 0.5063 0.2732 0.036 Uiso 1 1 calc R
C29 C 0.18741(14) 0.4507(2) 0.30468(7) 0.0246(4) Uani 1 1 d .
H29A H 0.1443 0.5152 0.2899 0.030 Uiso 1 1 calc R
C30 C 0.16430(13) 0.36257(18) 0.33591(6) 0.0190(4) Uani 1 1 d .
C31 C 0.07254(13) 0.37260(18) 0.34829(6) 0.0188(4) Uani 1 1 d .
H31A H 0.0832 0.3418 0.3807 0.023 Uiso 1 1 calc R
C32 C 0.00159(12) 0.27620(19) 0.31994(6) 0.0194(4) Uani 1 1 d .
H32A H 0.0247 0.1831 0.3266 0.023 Uiso 1 1 calc R
C33 C -0.09322(13) 0.28520(19) 0.33080(6) 0.0212(4) Uani 1 1 d .
H33A H -0.1160 0.3786 0.3244 0.025 Uiso 1 1 calc R
C34 C -0.07983(13) 0.2595(2) 0.38174(7) 0.0234(4) Uani 1 1 d .
C35 C -0.05969(16) 0.1327(2) 0.39959(8) 0.0339(5) Uani 1 1 d .
H35A H -0.0580 0.0600 0.3795 0.041 Uiso 1 1 calc R
C36 C -0.04199(19) 0.1106(3) 0.44619(9) 0.0484(7) Uani 1 1 d .
H36A H -0.0280 0.0232 0.4580 0.058 Uiso 1 1 calc R
C37 C -0.04452(17) 0.2151(3) 0.47563(9) 0.0498(7) Uani 1 1 d .
H37A H -0.0315 0.2001 0.5077 0.060 Uiso 1 1 calc R
C38 C -0.06603(17) 0.3417(3) 0.45840(8) 0.0424(6) Uani 1 1 d .
H38A H -0.0689 0.4138 0.4785 0.051 Uiso 1 1 calc R
C39 C -0.08351(15) 0.3634(2) 0.41160(8) 0.0318(5) Uani 1 1 d .
H39A H -0.0982 0.4507 0.3999 0.038 Uiso 1 1 calc R
C40 C -0.16246(13) 0.1908(2) 0.30080(7) 0.0269(4) Uani 1 1 d .
H40A H -0.1676 0.2123 0.2682 0.032 Uiso 1 1 calc R
H40B H -0.1405 0.0978 0.3061 0.032 Uiso 1 1 calc R
C41 C -0.25572(15) 0.2024(3) 0.31119(8) 0.0404(6) Uani 1 1 d .
H41A H -0.2981 0.1408 0.2916 0.061 Uiso 1 1 calc R
H41B H -0.2782 0.2940 0.3053 0.061 Uiso 1 1 calc R
H41C H -0.2510 0.1799 0.3434 0.061 Uiso 1 1 calc R
C42 C 0.08226(12) 0.60052(19) 0.37920(6) 0.0189(4) Uani 1 1 d .
C43 C 0.15338(13) 0.5684(2) 0.41678(6) 0.0225(4) Uani 1 1 d .
H43A H 0.1734 0.4785 0.4213 0.027 Uiso 1 1 calc R
C44 C 0.19517(14) 0.6657(2) 0.44748(7) 0.0253(4) Uani 1 1 d .
H44A H 0.2435 0.6420 0.4727 0.030 Uiso 1 1 calc R
C45 C 0.16675(13) 0.7968(2) 0.44152(7) 0.0245(4) Uani 1 1 d .
C46 C 0.09584(13) 0.8297(2) 0.40444(7) 0.0236(4) Uani 1 1 d .
H46A H 0.0757 0.9196 0.4002 0.028 Uiso 1 1 calc R
C47 C 0.05445(13) 0.73360(19) 0.37383(7) 0.0218(4) Uani 1 1 d .
H47A H 0.0062 0.7582 0.3487 0.026 Uiso 1 1 calc R
C48 C 0.2839(2) 0.8746(3) 0.50358(11) 0.0733(11) Uani 1 1 d .
H48A H 0.3038 0.9560 0.5212 0.110 Uiso 1 1 calc R
H48B H 0.3318 0.8445 0.4891 0.110 Uiso 1 1 calc R
H48C H 0.2717 0.8048 0.5241 0.110 Uiso 1 1 calc R

loop_
_atom_site_aniso_label
_atom_site_aniso_U_11
_atom_site_aniso_U_22
_atom_site_aniso_U_33
_atom_site_aniso_U_23
_atom_site_aniso_U_13
_atom_site_aniso_U_12
Br1 0.02893(13) 0.02973(13) 0.04009(14) 0.01484(9) 0.00741(10) 0.00167(8)
N1 0.0217(9) 0.0344(10) 0.0247(9) -0.0039(8) 0.0073(7) 0.0064(7)
N2 0.0210(8) 0.0212(8) 0.0300(9) -0.0033(7) 0.0124(7) -0.0030(6)
O1 0.0466(10) 0.0343(9) 0.0298(8) 0.0068(7) 0.0174(7) 0.0102(7)
O2 0.0392(9) 0.0533(11) 0.0325(9) -0.0131(8) -0.0009(7) -0.0051(8)
O3 0.0371(9) 0.0320(9) 0.0405(9) -0.0147(7) 0.0174(8) -0.0043(7)
C1 0.0214(10) 0.0218(10) 0.0199(9) -0.0002(7) 0.0039(8) 0.0014(7)
C2 0.0219(10) 0.0319(11) 0.0228(10) 0.0000(8) 0.0073(8) -0.0026(8)
C3 0.0184(10) 0.0402(13) 0.0235(10) -0.0028(9) 0.0034(8) 0.0007(8)
C4 0.0255(11) 0.0336(12) 0.0243(10) 0.0052(9) 0.0047(8) 0.0052(9)
C5 0.0267(11) 0.0260(11) 0.0255(10) 0.0047(8) 0.0084(8) 0.0021(8)
C6 0.0197(9) 0.0196(9) 0.0213(9) -0.0028(7) 0.0064(8) 0.0016(7)
C7 0.0199(9) 0.0180(9) 0.0211(9) -0.0002(7) 0.0072(8) 0.0005(7)
C8 0.0193(9) 0.0200(9) 0.0220(9) -0.0012(7) 0.0051(7) 0.0025(7)
C9 0.0214(10) 0.0209(10) 0.0245(10) -0.0022(8) 0.0084(8) 0.0008(7)
C10 0.0170(9) 0.0296(11) 0.0248(10) -0.0016(8) 0.0067(8) 0.0037(8)
C11 0.0282(12) 0.0365(12) 0.0334(12) 0.0035(9) 0.0132(10) 0.0029(9)
C12 0.0398(14) 0.0522(16) 0.0405(14) 0.0178(12) 0.0169(11) 0.0122(12)
C13 0.0364(14) 0.077(2) 0.0269(12) 0.0085(13) 0.0053(11) 0.0123(13)
C14 0.0365(14) 0.0652(18) 0.0321(13) -0.0108(12) -0.0015(10) 0.0027(12)
C15 0.0322(12) 0.0372(13) 0.0310(12) -0.0062(10) 0.0039(10) -0.0009(10)
C16 0.0227(10) 0.0324(11) 0.0256(10) -0.0032(9) 0.0089(8) 0.0030(8)
C17 0.0217(11) 0.0488(14) 0.0362(12) -0.0062(11) 0.0105(9) 0.0042(10)
C18 0.0159(9) 0.0220(10) 0.0243(10) -0.0015(8) 0.0032(8) 0.0018(7)
C19 0.0210(10) 0.0244(10) 0.0301(11) 0.0009(8) 0.0092(8) -0.0006(8)
C20 0.0237(10) 0.0214(10) 0.0343(11) -0.0027(8) 0.0066(9) -0.0019(8)
C21 0.0224(10) 0.0270(11) 0.0267(10) -0.0076(8) 0.0038(8) 0.0000(8)
C22 0.0254(11) 0.0317(12) 0.0199(10) -0.0010(8) 0.0048(8) -0.0006(8)
C23 0.0228(10) 0.0223(10) 0.0238(10) -0.0003(8) 0.0049(8) -0.0009(8)
C24 0.0328(13) 0.0458(15) 0.0395(13) -0.0173(11) 0.0145(11) -0.0036(10)
Br2 0.02603(12) 0.02516(12) 0.03159(12) 0.00902(8) 0.00554(9) 0.00059(8)
N3 0.0210(8) 0.0321(10) 0.0210(8) -0.0030(7) 0.0037(7) -0.0076(7)
N4 0.0189(8) 0.0208(8) 0.0207(8) -0.0003(6) 0.0000(6) 0.0031(6)
O4 0.0457(10) 0.0319(9) 0.0235(8) 0.0053(6) -0.0016(7) -0.0091(7)
O5 0.0513(10) 0.0476(10) 0.0294(8) -0.0123(8) 0.0161(8) 0.0020(8)
O6 0.0335(9) 0.0300(8) 0.0329(8) -0.0096(7) -0.0033(7) -0.0020(7)
C25 0.0227(10) 0.0197(9) 0.0190(9) -0.0009(7) 0.0043(7) -0.0037(7)
C26 0.0200(10) 0.0284(11) 0.0248(10) -0.0043(8) 0.0050(8) 0.0021(8)
C27 0.0226(11) 0.0416(13) 0.0262(11) -0.0045(9) 0.0108(9) -0.0020(9)
C28 0.0322(12) 0.0373(12) 0.0225(10) 0.0025(9) 0.0108(9) -0.0061(9)
C29 0.0259(10) 0.0262(10) 0.0222(10) 0.0029(8) 0.0067(8) 0.0000(8)
C30 0.0192(9) 0.0198(10) 0.0172(9) -0.0039(7) 0.0029(7) -0.0019(7)
C31 0.0201(9) 0.0185(9) 0.0179(9) -0.0017(7) 0.0047(7) -0.0010(7)
C32 0.0205(9) 0.0210(9) 0.0171(9) -0.0005(7) 0.0057(7) -0.0008(7)
C33 0.0200(9) 0.0222(10) 0.0220(9) 0.0004(8) 0.0060(8) -0.0011(7)
C34 0.0179(9) 0.0305(11) 0.0236(10) 0.0029(8) 0.0082(8) 0.0017(8)
C35 0.0384(13) 0.0355(13) 0.0309(12) 0.0061(9) 0.0143(10) 0.0058(10)
C36 0.0522(17) 0.0583(17) 0.0387(14) 0.0224(13) 0.0188(13) 0.0178(13)
C37 0.0408(15) 0.085(2) 0.0269(12) 0.0125(13) 0.0151(11) 0.0127(14)
C38 0.0407(14) 0.0617(17) 0.0279(12) -0.0100(11) 0.0143(11) 0.0034(12)
C39 0.0325(12) 0.0362(13) 0.0285(11) -0.0016(9) 0.0111(10) 0.0018(9)
C40 0.0225(10) 0.0317(11) 0.0268(11) -0.0036(9) 0.0064(8) -0.0051(8)
C41 0.0224(11) 0.0566(16) 0.0425(14) -0.0063(12) 0.0087(10) -0.0080(11)
C42 0.0183(9) 0.0222(9) 0.0169(9) -0.0006(7) 0.0057(7) -0.0011(7)
C43 0.0264(10) 0.0213(10) 0.0193(9) 0.0028(8) 0.0047(8) 0.0026(8)
C44 0.0258(11) 0.0306(11) 0.0172(9) 0.0008(8) 0.0007(8) 0.0017(8)
C45 0.0243(10) 0.0260(11) 0.0226(10) -0.0047(8) 0.0046(8) -0.0046(8)
C46 0.0213(10) 0.0201(10) 0.0296(11) -0.0006(8) 0.0063(8) 0.0006(8)
C47 0.0188(9) 0.0225(10) 0.0241(10) 0.0006(8) 0.0053(8) -0.0002(7)
C48 0.061(2) 0.0515(18) 0.077(2) -0.0318(16) -0.0422(17) 0.0106(14)

loop_
_atom_type_symbol
_atom_type_description
_atom_type_scat_dispersion_real
_atom_type_scat_dispersion_imag
_atom_type_scat_source
C C 0.0033 0.0016 'International Tables Vol C Tables 4.2.6.8 and 6.1.1.4'
H H 0.0000 0.0000 'International Tables Vol C Tables 4.2.6.8 and 6.1.1.4'
N N 0.0061 0.0033 'International Tables Vol C Tables 4.2.6.8 and 6.1.1.4'
O O 0.0106 0.0060 'International Tables Vol C Tables 4.2.6.8 and 6.1.1.4'
Br Br -0.2901 2.4595 'International Tables Vol C Tables 4.2.6.8 and 6.1.1.4'

loop_
_geom_angle_atom_site_label_1
_geom_angle_atom_site_label_2
_geom_angle_atom_site_label_3
_geom_angle
O2 N1 O1 124.05(18)
O2 N1 C8 118.33(18)
O1 N1 C8 117.60(17)
C18 N2 C7 119.14(15)
C21 O3 C24 116.72(17)
C2 C1 C6 122.33(18)
C2 C1 Br1 116.85(14)
C6 C1 Br1 120.78(14)
C3 C2 C1 119.47(19)
C2 C3 C4 119.61(19)
C3 C4 C5 120.60(19)
C4 C5 C6 121.37(19)
C5 C6 C1 116.60(18)
C5 C6 C7 120.73(17)
C1 C6 C7 122.59(17)
N2 C7 C6 113.72(15)
N2 C7 C8 111.36(15)
C6 C7 C8 112.60(15)
N1 C8 C7 109.54(15)
N1 C8 C9 108.59(15)
C7 C8 C9 113.95(15)
C10 C9 C16 111.83(16)
C10 C9 C8 109.66(15)
C16 C9 C8 112.18(16)
C15 C10 C11 118.1(2)
C15 C10 C9 120.88(19)
C11 C10 C9 121.04(19)
C12 C11 C10 121.2(2)
C13 C12 C11 120.2(2)
C14 C13 C12 119.6(2)
C13 C14 C15 120.4(2)
C10 C15 C14 120.4(2)
C17 C16 C9 111.57(17)
C23 C18 C19 117.89(17)
C23 C18 N2 123.41(17)
C19 C18 N2 118.69(17)
C20 C19 C18 121.04(18)
C19 C20 C21 120.61(19)
O3 C21 C22 124.93(19)
O3 C21 C20 115.88(18)
C22 C21 C20 119.19(18)
C21 C22 C23 120.39(19)
C22 C23 C18 120.84(19)
O5 N3 O4 123.64(17)
O5 N3 C32 118.12(17)
O4 N3 C32 118.24(16)
C42 N4 C31 119.66(15)
C45 O6 C48 116.61(18)
C26 C25 C30 122.47(18)
C26 C25 Br2 116.80(15)
C30 C25 Br2 120.71(14)
C25 C26 C27 119.09(19)
C28 C27 C26 119.83(19)
C27 C28 C29 120.52(19)
C28 C29 C30 121.14(19)
C29 C30 C25 116.93(17)
C29 C30 C31 120.89(17)
C25 C30 C31 122.13(16)
N4 C31 C30 114.47(15)
N4 C31 C32 111.47(15)
C30 C31 C32 112.21(15)
N3 C32 C31 109.92(15)
N3 C32 C33 108.85(15)
C31 C32 C33 113.87(15)
C34 C33 C40 113.36(16)
C34 C33 C32 107.26(15)
C40 C33 C32 112.13(15)
C39 C34 C35 118.50(19)
C39 C34 C33 120.75(18)
C35 C34 C33 120.69(18)
C36 C35 C34 120.8(2)
C35 C36 C37 120.2(2)
C38 C37 C36 119.8(2)
C37 C38 C39 119.8(2)
C38 C39 C34 120.9(2)
C41 C40 C33 111.62(17)
C43 C42 C47 117.75(18)
C43 C42 N4 123.60(17)
C47 C42 N4 118.64(17)
C44 C43 C42 121.09(18)
C45 C44 C43 120.27(18)
O6 C45 C44 125.45(19)
O6 C45 C46 115.45(18)
C44 C45 C46 119.10(18)
C47 C46 C45 120.81(19)
C46 C47 C42 120.97(18)

loop_
_geom_bond_atom_site_label_1
_geom_bond_atom_site_label_2
_geom_bond_distance
Br1 C1 1.9019(19)
N1 O2 1.217(2)
N1 O1 1.223(2)
N1 C8 1.514(2)
N2 C18 1.401(2)
N2 C7 1.446(2)
O3 C21 1.375(2)
O3 C24 1.420(3)
C1 C2 1.384(3)
C1 C6 1.397(3)
C2 C3 1.374(3)
C3 C4 1.380(3)
C4 C5 1.380(3)
C5 C6 1.392(3)
C6 C7 1.530(3)
C7 C8 1.540(2)
C8 C9 1.541(3)
C9 C10 1.514(3)
C9 C16 1.533(3)
C10 C15 1.389(3)
C10 C11 1.389(3)
C11 C12 1.380(3)
C12 C13 1.377(4)
C13 C14 1.370(4)
C14 C15 1.394(3)
C16 C17 1.526(3)
C18 C23 1.396(3)
C18 C19 1.396(3)
C19 C20 1.375(3)
C20 C21 1.388(3)
C21 C22 1.379(3)
C22 C23 1.388(3)
Br2 C25 1.9039(19)
N3 O5 1.218(2)
N3 O4 1.224(2)
N3 C32 1.507(2)
N4 C42 1.398(2)
N4 C31 1.445(2)
O6 C45 1.374(2)
O6 C48 1.421(3)
C25 C26 1.380(3)
C25 C30 1.397(3)
C26 C27 1.390(3)
C27 C28 1.375(3)
C28 C29 1.387(3)
C29 C30 1.394(3)
C30 C31 1.525(3)
C31 C32 1.542(3)
C32 C33 1.549(3)
C33 C34 1.520(3)
C33 C40 1.535(3)
C34 C39 1.385(3)
C34 C35 1.385(3)
C35 C36 1.382(3)
C36 C37 1.379(4)
C37 C38 1.380(4)
C38 C39 1.387(3)
C40 C41 1.522(3)
C42 C43 1.400(3)
C42 C47 1.396(3)
C43 C44 1.387(3)
C44 C45 1.381(3)
C45 C46 1.390(3)
C46 C47 1.376(3)

loop_
_geom_torsion_atom_site_label_1
_geom_torsion_atom_site_label_2
_geom_torsion_atom_site_label_3
_geom_torsion_atom_site_label_4
_geom_torsion
C6 C1 C2 C3 1.0(3)
Br1 C1 C2 C3 178.76(15)
C1 C2 C3 C4 0.3(3)
C2 C3 C4 C5 -1.0(3)
C3 C4 C5 C6 0.5(3)
C4 C5 C6 C1 0.7(3)
C4 C5 C6 C7 -176.12(18)
C2 C1 C6 C5 -1.5(3)
Br1 C1 C6 C5 -179.15(14)
C2 C1 C6 C7 175.31(17)
Br1 C1 C6 C7 -2.4(3)
C18 N2 C7 C6 60.7(2)
C18 N2 C7 C8 -170.83(16)
C5 C6 C7 N2 34.9(2)
C1 C6 C7 N2 -141.80(18)
C5 C6 C7 C8 -93.0(2)
C1 C6 C7 C8 90.3(2)
O2 N1 C8 C7 -120.48(18)
O1 N1 C8 C7 60.7(2)
O2 N1 C8 C9 114.51(19)
O1 N1 C8 C9 -64.3(2)
N2 C7 C8 N1 -75.21(19)
C6 C7 C8 N1 53.9(2)
N2 C7 C8 C9 46.6(2)
C6 C7 C8 C9 175.74(15)
N1 C8 C9 C10 -179.58(15)
C7 C8 C9 C10 58.0(2)
N1 C8 C9 C16 -54.7(2)
C7 C8 C9 C16 -177.06(16)
C16 C9 C10 C15 122.0(2)
C8 C9 C10 C15 -112.9(2)
C16 C9 C10 C11 -56.2(2)
C8 C9 C10 C11 68.9(2)
C15 C10 C11 C12 -0.9(3)
C9 C10 C11 C12 177.38(19)
C10 C11 C12 C13 -0.1(3)
C11 C12 C13 C14 1.4(4)
C12 C13 C14 C15 -1.6(4)
C11 C10 C15 C14 0.7(3)
C9 C10 C15 C14 -177.6(2)
C13 C14 C15 C10 0.6(4)
C10 C9 C16 C17 -60.4(2)
C8 C9 C16 C17 175.94(17)
C7 N2 C18 C23 12.6(3)
C7 N2 C18 C19 -168.22(17)
C23 C18 C19 C20 -0.8(3)
N2 C18 C19 C20 -179.98(18)
C18 C19 C20 C21 -1.1(3)
C24 O3 C21 C22 -26.5(3)
C24 O3 C21 C20 153.4(2)
C19 C20 C21 O3 -177.78(19)
C19 C20 C21 C22 2.1(3)
O3 C21 C22 C23 178.60(19)
C20 C21 C22 C23 -1.3(3)
C21 C22 C23 C18 -0.6(3)
C19 C18 C23 C22 1.6(3)
N2 C18 C23 C22 -179.24(18)
C30 C25 C26 C27 0.2(3)
Br2 C25 C26 C27 -178.30(15)
C25 C26 C27 C28 -1.2(3)
C26 C27 C28 C29 1.2(3)
C27 C28 C29 C30 -0.4(3)
C28 C29 C30 C25 -0.5(3)
C28 C29 C30 C31 177.20(18)
C26 C25 C30 C29 0.6(3)
Br2 C25 C30 C29 179.09(14)
C26 C25 C30 C31 -177.11(17)
Br2 C25 C30 C31 1.4(2)
C42 N4 C31 C30 -66.2(2)
C42 N4 C31 C32 165.12(15)
C29 C30 C31 N4 -32.3(2)
C25 C30 C31 N4 145.33(17)
C29 C30 C31 C32 96.0(2)
C25 C30 C31 C32 -86.3(2)
O5 N3 C32 C31 122.25(18)
O4 N3 C32 C31 -58.4(2)
O5 N3 C32 C33 -112.41(19)
O4 N3 C32 C33 67.0(2)
N4 C31 C32 N3 73.45(19)
C30 C31 C32 N3 -56.4(2)
N4 C31 C32 C33 -49.0(2)
C30 C31 C32 C33 -178.87(15)
N3 C32 C33 C34 -179.72(15)
C31 C32 C33 C34 -56.7(2)
N3 C32 C33 C40 55.2(2)
C31 C32 C33 C40 178.22(16)
C40 C33 C34 C39 -130.7(2)
C32 C33 C34 C39 105.0(2)
C40 C33 C34 C35 52.2(2)
C32 C33 C34 C35 -72.1(2)
C39 C34 C35 C36 -1.2(3)
C33 C34 C35 C36 176.0(2)
C34 C35 C36 C37 0.2(4)
C35 C36 C37 C38 0.9(4)
C36 C37 C38 C39 -1.1(4)
C37 C38 C39 C34 0.1(4)
C35 C34 C39 C38 1.0(3)
C33 C34 C39 C38 -176.2(2)
C34 C33 C40 C41 59.4(2)
C32 C33 C40 C41 -178.98(18)
C31 N4 C42 C43 -10.0(3)
C31 N4 C42 C47 171.06(16)
C47 C42 C43 C44 -0.4(3)
N4 C42 C43 C44 -179.28(18)
C42 C43 C44 C45 0.3(3)
C48 O6 C45 C44 8.1(3)
C48 O6 C45 C46 -171.3(2)
C43 C44 C45 O6 -179.37(18)
C43 C44 C45 C46 0.0(3)
O6 C45 C46 C47 179.19(18)
C44 C45 C46 C47 -0.3(3)
C45 C46 C47 C42 0.2(3)
C43 C42 C47 C46 0.1(3)
N4 C42 C47 C46 179.09(17)
